data_4027631
loop_
_publ_author_name
'Shah Jaimin Balkrishna'
'Ch Durga Prasad'
'Piyush Panini'
'Michael R. Detty'
'Deepak Chopra'
'Sangit Kumar'

_publ_section_title
;
 Isoselenazolones as Catalysts for the Activation of Bromine:
 Bromolactonization of Alkenoic Acids and Oxidation of Alcohols
;
_journal_name_full 'Journal of Organic Chemistry'
_journal_page_first 9541
_journal_page_last 9552
_journal_paper_doi 10.1021/jo301486c
_journal_volume 77
_journal_year 2012
_chemical_formula_sum 'C10 H9 Br O2'
_chemical_formula_weight 241.08
_chemical_name_systematic
; 
 ? 
;
_space_group_IT_number 61
_symmetry_cell_setting orthorhombic
_symmetry_Int_Tables_number 61
_symmetry_space_group_name_Hall '-P 2ac 2ab'
_symmetry_space_group_name_H-M 'P b c a'
_atom_sites_solution_hydrogens geom
_atom_sites_solution_primary direct
_atom_sites_solution_secondary difmap
_audit_creation_method SHELXL-97
_cell_angle_alpha 90.00
_cell_angle_beta 90.00
_cell_angle_gamma 90.00
_cell_formula_units_Z 8
_cell_length_a 9.0384(3)
_cell_length_b 7.8830(3)
_cell_length_c 27.4231(11)
_cell_measurement_temperature 296(2)
_cell_volume 1953.89(13)
_computing_structure_refinement 'SHELXL-97 (Sheldrick, 1997)'
_computing_structure_solution 'SHELXS-97 (Sheldrick, 1990)'
_diffrn_ambient_temperature 296(2)
_diffrn_measured_fraction_theta_full 0.980
_diffrn_measured_fraction_theta_max 0.980
_diffrn_radiation_monochromator graphite
_diffrn_radiation_source 'fine-focus sealed tube'
_diffrn_radiation_type MoK\a
_diffrn_radiation_wavelength 0.71073
_diffrn_reflns_av_R_equivalents 0.0366
_diffrn_reflns_av_sigmaI/netI 0.0493
_diffrn_reflns_limit_h_max 11
_diffrn_reflns_limit_h_min -8
_diffrn_reflns_limit_k_max 8
_diffrn_reflns_limit_k_min -10
_diffrn_reflns_limit_l_max 36
_diffrn_reflns_limit_l_min -30
_diffrn_reflns_number 9317
_diffrn_reflns_theta_full 28.43
_diffrn_reflns_theta_max 28.43
_diffrn_reflns_theta_min 1.49
_exptl_absorpt_coefficient_mu 4.170
_exptl_crystal_density_diffrn 1.639
_exptl_crystal_F_000 960
_refine_diff_density_max 0.533
_refine_diff_density_min -0.515
_refine_diff_density_rms 0.069
_refine_ls_extinction_coef 0.0086(6)
_refine_ls_extinction_expression Fc^*^=kFc[1+0.001xFc^2^\l^3^/sin(2\q)]^-1/4^
_refine_ls_extinction_method SHELXL
_refine_ls_goodness_of_fit_ref 1.015
_refine_ls_hydrogen_treatment mixed
_refine_ls_matrix_type full
_refine_ls_number_parameters 119
_refine_ls_number_reflns 2407
_refine_ls_number_restraints 0
_refine_ls_restrained_S_all 1.015
_refine_ls_R_factor_all 0.0987
_refine_ls_R_factor_gt 0.0387
_refine_ls_shift/su_max 0.000
_refine_ls_shift/su_mean 0.000
_refine_ls_structure_factor_coef Fsqd
_refine_ls_weighting_details 'calc w=1/[\s^2^(Fo^2^)+(0.0382P)^2^+0.5493P] where P=(Fo^2^+2Fc^2^)/3'
_refine_ls_weighting_scheme calc
_refine_ls_wR_factor_gt 0.0802
_refine_ls_wR_factor_ref 0.0968
_reflns_number_gt 1308
_reflns_number_total 2407
_reflns_threshold_expression >2sigma(I)
_cod_data_source_file jo301486c_si_003.cif
_cod_data_source_block shelxl
_cod_database_code 4027631

loop_
_symmetry_equiv_pos_as_xyz
'x, y, z'
'x+1/2, -y+1/2, -z'
'-x, y+1/2, -z+1/2'
'-x+1/2, -y, z+1/2'
'-x, -y, -z'
'-x-1/2, y-1/2, z'
'x, -y-1/2, z-1/2'
'x-1/2, y, -z-1/2'

loop_
_atom_site_label
_atom_site_type_symbol
_atom_site_fract_x
_atom_site_fract_y
_atom_site_fract_z
_atom_site_U_iso_or_equiv
_atom_site_adp_type
_atom_site_occupancy
_atom_site_symmetry_multiplicity
_atom_site_calc_flag
_atom_site_refinement_flags
Br1 Br 0.53603(5) 0.48310(4) 0.390429(15) 0.0735(2) Uani 1 1 d .
O1 O 0.3338(2) 0.0602(3) 0.52178(9) 0.0661(6) Uani 1 1 d .
O2 O 0.3310(2) 0.0598(2) 0.44096(8) 0.0554(6) Uani 1 1 d .
C1 C 0.3705(3) 0.1260(4) 0.48431(13) 0.0508(8) Uani 1 1 d .
C2 C 0.4599(3) 0.2847(3) 0.47656(12) 0.0529(8) Uani 1 1 d .
H2A H 0.5455 0.2876 0.4979 0.063 Uiso 1 1 calc R
H2B H 0.4006 0.3855 0.4820 0.063 Uiso 1 1 calc R
C3 C 0.5050(3) 0.2690(3) 0.42380(11) 0.0500(8) Uani 1 1 d .
H3 H 0.5953 0.2005 0.4216 0.060 Uiso 1 1 calc R
C4 C 0.3774(3) 0.1720(3) 0.40118(10) 0.0484(8) Uani 1 1 d .
H4 H 0.2970 0.2514 0.3939 0.058 Uiso 1 1 calc R
C5 C 0.4102(3) 0.0701(3) 0.35669(12) 0.0501(8) Uani 1 1 d .
C6 C 0.5243(4) -0.0473(4) 0.35579(15) 0.0637(9) Uani 1 1 d .
H6 H 0.5805 -0.0666 0.3836 0.076 Uiso 1 1 calc R
C7 C 0.5543(4) -0.1355(5) 0.31351(16) 0.0769(11) Uani 1 1 d .
H7 H 0.6311 -0.2140 0.3131 0.092 Uiso 1 1 calc R
C8 C 0.4728(5) -0.1092(5) 0.27241(15) 0.0786(11) Uani 1 1 d .
H8 H 0.4948 -0.1684 0.2440 0.094 Uiso 1 1 calc R
C9 C 0.3590(5) 0.0042(4) 0.27310(14) 0.0750(11) Uani 1 1 d .
H9 H 0.3029 0.0218 0.2451 0.090 Uiso 1 1 calc R
C10 C 0.3269(4) 0.0932(4) 0.31531(12) 0.0592(9) Uani 1 1 d .
H10 H 0.2482 0.1692 0.3157 0.071 Uiso 1 1 calc R

loop_
_atom_site_aniso_label
_atom_site_aniso_U_11
_atom_site_aniso_U_22
_atom_site_aniso_U_33
_atom_site_aniso_U_23
_atom_site_aniso_U_13
_atom_site_aniso_U_12
Br1 0.0745(3) 0.0631(2) 0.0829(4) 0.02256(17) 0.0002(2) -0.01205(17)
O1 0.0616(15) 0.0845(14) 0.0522(16) 0.0142(13) 0.0123(12) 0.0013(12)
O2 0.0521(13) 0.0646(11) 0.0495(14) 0.0065(11) 0.0051(11) -0.0116(10)
C1 0.0388(18) 0.0624(17) 0.051(2) 0.0051(17) 0.0026(17) 0.0094(14)
C2 0.0519(18) 0.0552(16) 0.052(2) -0.0011(14) -0.0033(16) 0.0009(14)
C3 0.0487(18) 0.0468(14) 0.054(2) 0.0088(14) 0.0000(15) -0.0002(12)
C4 0.0427(18) 0.0542(15) 0.048(2) 0.0081(14) -0.0002(14) -0.0009(13)
C5 0.0494(19) 0.0501(15) 0.051(2) 0.0059(14) 0.0040(17) -0.0043(13)
C6 0.063(2) 0.0667(18) 0.061(3) 0.0030(18) 0.0009(19) 0.0067(17)
C7 0.084(3) 0.074(2) 0.072(3) -0.003(2) 0.019(2) 0.0070(19)
C8 0.106(3) 0.074(2) 0.055(3) -0.006(2) 0.018(2) -0.018(2)
C9 0.093(3) 0.083(2) 0.050(3) 0.0091(19) -0.010(2) -0.025(2)
C10 0.063(2) 0.0629(18) 0.052(2) 0.0115(17) -0.0062(19) -0.0057(16)

loop_
_atom_type_symbol
_atom_type_description
_atom_type_scat_dispersion_real
_atom_type_scat_dispersion_imag
_atom_type_scat_source
C C 0.0033 0.0016 'International Tables Vol C Tables 4.2.6.8 and 6.1.1.4'
H H 0.0000 0.0000 'International Tables Vol C Tables 4.2.6.8 and 6.1.1.4'
O O 0.0106 0.0060 'International Tables Vol C Tables 4.2.6.8 and 6.1.1.4'
Br Br -0.2901 2.4595 'International Tables Vol C Tables 4.2.6.8 and 6.1.1.4'

loop_
_geom_angle_atom_site_label_1
_geom_angle_atom_site_label_2
_geom_angle_atom_site_label_3
_geom_angle
C1 O2 C4 110.3(2)
O1 C1 O2 121.0(3)
O1 C1 C2 129.1(3)
O2 C1 C2 109.9(3)
C1 C2 C3 102.3(2)
C1 C2 H2A 111.3
C3 C2 H2A 111.3
C1 C2 H2B 111.3
C3 C2 H2B 111.3
H2A C2 H2B 109.2
C2 C3 C4 103.2(2)
C2 C3 Br1 114.86(19)
C4 C3 Br1 110.82(19)
C2 C3 H3 109.3
C4 C3 H3 109.3
Br1 C3 H3 109.3
O2 C4 C5 109.9(2)
O2 C4 C3 102.6(2)
C5 C4 C3 117.1(2)
O2 C4 H4 109.0
C5 C4 H4 109.0
C3 C4 H4 109.0
C10 C5 C6 118.8(3)
C10 C5 C4 119.7(3)
C6 C5 C4 121.5(3)
C7 C6 C5 119.9(3)
C7 C6 H6 120.1
C5 C6 H6 120.1
C8 C7 C6 120.9(4)
C8 C7 H7 119.6
C6 C7 H7 119.6
C7 C8 C9 119.7(4)
C7 C8 H8 120.1
C9 C8 H8 120.1
C8 C9 C10 120.2(4)
C8 C9 H9 119.9
C10 C9 H9 119.9
C5 C10 C9 120.5(3)
C5 C10 H10 119.7
C9 C10 H10 119.7

loop_
_geom_bond_atom_site_label_1
_geom_bond_atom_site_label_2
_geom_bond_distance
Br1 C3 1.940(3)
O1 C1 1.198(3)
O2 C1 1.347(4)
O2 C4 1.466(3)
C1 C2 1.504(4)
C2 C3 1.508(4)
C2 H2A 0.9700
C2 H2B 0.9700
C3 C4 1.517(4)
C3 H3 0.9800
C4 C5 1.491(4)
C4 H4 0.9800
C5 C10 1.374(4)
C5 C6 1.385(4)
C6 C7 1.379(5)
C6 H6 0.9300
C7 C8 1.362(5)
C7 H7 0.9300
C8 C9 1.363(5)
C8 H8 0.9300
C9 C10 1.384(5)
C9 H9 0.9300
C10 H10 0.9300

loop_
_geom_torsion_atom_site_label_1
_geom_torsion_atom_site_label_2
_geom_torsion_atom_site_label_3
_geom_torsion_atom_site_label_4
_geom_torsion
C4 O2 C1 O1 174.7(2)
C4 O2 C1 C2 -4.8(3)
O1 C1 C2 C3 163.7(3)
O2 C1 C2 C3 -16.9(3)
C1 C2 C3 C4 30.6(3)
C1 C2 C3 Br1 151.36(18)
C1 O2 C4 C5 149.6(2)
C1 O2 C4 C3 24.4(3)
C2 C3 C4 O2 -33.6(3)
Br1 C3 C4 O2 -157.04(17)
C2 C3 C4 C5 -154.0(2)
Br1 C3 C4 C5 82.6(3)
O2 C4 C5 C10 116.8(3)
C3 C4 C5 C10 -126.7(3)
O2 C4 C5 C6 -63.7(4)
C3 C4 C5 C6 52.8(4)
C10 C5 C6 C7 1.5(5)
C4 C5 C6 C7 -178.0(3)
C5 C6 C7 C8 -0.2(5)
C6 C7 C8 C9 -0.8(5)
C7 C8 C9 C10 0.4(5)
C6 C5 C10 C9 -1.8(4)
C4 C5 C10 C9 177.7(3)
C8 C9 C10 C5 0.9(5)
